data_4106726
loop_
_publ_author_name
'Junqi Li'
'Martin D. Burke'

_publ_section_title
;
 Pinene-Derived Iminodiacetic Acid (PIDA): A Powerful Ligand for
 Stereoselective Synthesis and Iterative Cross-Coupling of C(sp3) Boronate
 Building Blocks
;
_journal_name_full 'Journal of the American Chemical Society'
_journal_page_first 13774
_journal_page_last 13777
_journal_paper_doi 10.1021/ja205912y
_journal_volume 133
_journal_year 2011
_chemical_absolute_configuration rmad
_chemical_formula_moiety 'C36 H40 B N O6, 1.0(C2 H4 Cl2)'
_chemical_formula_sum 'C38 H44 B Cl2 N O6'
_chemical_formula_weight 692.45
_chemical_name_systematic
; 
? 
;
_space_group_IT_number 4
_symmetry_cell_setting monoclinic
_symmetry_space_group_name_Hall 'P 2yb'
_symmetry_space_group_name_H-M 'P 1 21 1'
_atom_sites_solution_hydrogens geom
_atom_sites_solution_primary direct
_atom_sites_solution_secondary difmap
_audit_creation_method SHELXL-97
_audit_update_record
; 
? 
;
_cell_angle_alpha 90.00
_cell_angle_beta 91.216(6)
_cell_angle_gamma 90.00
_cell_formula_units_Z 2
_cell_length_a 11.4292(11)
_cell_length_b 13.9385(13)
_cell_length_c 11.4429(12)
_cell_measurement_reflns_used 1929
_cell_measurement_temperature 173(2)
_cell_measurement_theta_max 18.50
_cell_measurement_theta_min 2.30
_cell_volume 1822.5(3)
_computing_cell_refinement 'SAINT V7.23A (Bruker, 2005)'
_computing_data_collection 'APEX2 V2.0-1 (Bruker, 2004)'
_computing_data_reduction
; 
SAINT V7.23A, XPREP V2005/2, SADABS V2007/4, TWINABS V2007/5 
(Bruker, 2005 & 2007) 
;
_computing_molecular_graphics
; 
SHELXTL V6.12 (Bruker, 2005), CrystalMaker v2.1.3 (CrystalMaker, 1994) 
;
_computing_publication_material 'XCIF V6.12 (Bruker, 2005)'
_computing_structure_refinement 'SHELXTL V6.12 (Bruker, 2005)'
_computing_structure_solution 'SHELXTL V6.12 (Bruker, 2005)'
_diffrn_ambient_temperature 173(2)
_diffrn_measured_fraction_theta_full 0.999
_diffrn_measured_fraction_theta_max 0.999
_diffrn_measurement_device 'Bruker Kappa/ApexII CCD'
_diffrn_measurement_method 'profile data from \f and \w scans'
_diffrn_radiation_monochromator graphite
_diffrn_radiation_source 'fine-focus sealed tube'
_diffrn_radiation_type MoK\a
_diffrn_radiation_wavelength 0.71073
_diffrn_radiation_wavelength_id ba19nas
_diffrn_reflns_av_R_equivalents 0.0658
_diffrn_reflns_av_sigmaI/netI 0.0980
_diffrn_reflns_limit_h_max 13
_diffrn_reflns_limit_h_min -13
_diffrn_reflns_limit_k_max 16
_diffrn_reflns_limit_k_min -16
_diffrn_reflns_limit_l_max 13
_diffrn_reflns_limit_l_min -13
_diffrn_reflns_number 16736
_diffrn_reflns_theta_full 25.36
_diffrn_reflns_theta_max 25.36
_diffrn_reflns_theta_min 1.78
_exptl_absorpt_coefficient_mu 0.224
_exptl_absorpt_correction_T_max 0.9890
_exptl_absorpt_correction_T_min 0.9487
_exptl_absorpt_correction_type integration
_exptl_absorpt_process_details 'SHELXTL/XPREP V2005/2 (Bruker, 2005)'
_exptl_crystal_colour colourless
_exptl_crystal_density_diffrn 1.262
_exptl_crystal_description needle
_exptl_crystal_F_000 732
_exptl_crystal_id ba19nas
_exptl_crystal_preparation
; 
The data crystal was mounted using oil (Parantone-N, Exxon) to a 
0.3 mm cryo-loop (Hampton Research) with the (2 -2 1) scattering 
planes roughly normal to the spindle axis. 
;
_exptl_crystal_size_max 0.254
_exptl_crystal_size_mid 0.127
_exptl_crystal_size_min 0.072
_refine_diff_density_max 0.187
_refine_diff_density_min -0.224
_refine_diff_density_rms 0.042
_refine_ls_abs_structure_details 'Flack (1983),  3078 Friedels'
_refine_ls_abs_structure_Flack 0.11(10)
_refine_ls_extinction_method none
_refine_ls_goodness_of_fit_ref 0.965
_refine_ls_hydrogen_treatment noref
_refine_ls_matrix_type full
_refine_ls_number_parameters 511
_refine_ls_number_reflns 6569
_refine_ls_number_restraints 249
_refine_ls_restrained_S_all 0.991
_refine_ls_R_factor_all 0.1107
_refine_ls_R_factor_gt 0.0528
_refine_ls_shift/su_max 0.002
_refine_ls_shift/su_mean 0.000
_refine_ls_structure_factor_coef Fsqd
_refine_ls_weighting_details 'calc w=1/[\s^2^(Fo^2^)+(0.0512P)^2^+0.0000P] where P=(Fo^2^+2Fc^2^)/3'
_refine_ls_weighting_scheme calc
_refine_ls_wR_factor_gt 0.0994
_refine_ls_wR_factor_ref 0.1198
_reflns_number_gt 4040
_reflns_number_total 6569
_reflns_threshold_expression >2sigma(I)
_cod_data_source_file ja205912y_si_007.cif
_cod_data_source_block ba19nas
_cod_original_sg_symbol_H-M 'P 1 21 1 '
_cod_database_code 4106726

loop_
_symmetry_equiv_pos_as_xyz
'x, y, z'
'-x, y+1/2, -z'

loop_
_atom_site_label
_atom_site_type_symbol
_atom_site_fract_x
_atom_site_fract_y
_atom_site_fract_z
_atom_site_U_iso_or_equiv
_atom_site_adp_type
_atom_site_occupancy
_atom_site_symmetry_multiplicity
_atom_site_calc_flag
_atom_site_refinement_flags
_atom_site_disorder_assembly
_atom_site_disorder_group
B1 B 0.5545(3) 0.5292(3) 0.5601(4) 0.0295(10) Uani 1 1 d . . .
N1 N 0.4223(2) 0.5082(2) 0.6142(2) 0.0265(7) Uani 1 1 d . . .
O1 O 0.63164(19) 0.51255(18) 0.6623(2) 0.0335(6) Uani 1 1 d . . .
O2 O 0.6275(2) 0.4344(2) 0.8336(2) 0.0507(8) Uani 1 1 d . . .
O3 O 0.4425(2) 0.35459(19) 0.3681(2) 0.0450(7) Uani 1 1 d . . .
O4 O 0.5615(2) 0.44759(17) 0.4776(2) 0.0330(6) Uani 1 1 d . . .
O5 O 0.74879(18) 0.58211(17) 0.3975(2) 0.0301(6) Uani 1 1 d . . .
O6 O 0.71989(19) 0.74245(17) 0.4228(2) 0.0338(6) Uani 1 1 d . . .
C1 C 0.5802(3) 0.4580(3) 0.7436(4) 0.0370(10) Uani 1 1 d . . .
C2 C 0.4557(3) 0.4357(3) 0.7068(3) 0.0317(9) Uani 1 1 d . . .
H2A H 0.4033 0.4410 0.7743 0.038 Uiso 1 1 calc R . .
H2B H 0.4499 0.3698 0.6750 0.038 Uiso 1 1 calc R . .
C3 C 0.3614(3) 0.4618(3) 0.5120(3) 0.0317(9) Uani 1 1 d . . .
H3A H 0.3200 0.5102 0.4633 0.038 Uiso 1 1 calc R . .
H3B H 0.3040 0.4137 0.5385 0.038 Uiso 1 1 calc R . .
C4 C 0.4577(3) 0.4140(3) 0.4437(4) 0.0347(10) Uani 1 1 d . . .
C5 C 0.3541(3) 0.5940(2) 0.6613(3) 0.0269(9) Uani 1 1 d . . .
H5 H 0.3517 0.6422 0.5965 0.032 Uiso 1 1 calc R . .
C6 C 0.2236(3) 0.5690(3) 0.6854(3) 0.0313(9) Uani 1 1 d . . .
H6 H 0.2182 0.4976 0.6921 0.038 Uiso 1 1 calc R . .
C7 C 0.1847(3) 0.6115(3) 0.8023(3) 0.0350(10) Uani 1 1 d . . .
H7 H 0.1004 0.6001 0.8196 0.042 Uiso 1 1 calc R . .
C8 C 0.2267(3) 0.7163(3) 0.8262(3) 0.0367(10) Uani 1 1 d . . .
C9 C 0.3429(3) 0.6671(3) 0.8692(3) 0.0334(9) Uani 1 1 d . . .
H9 H 0.3836 0.6991 0.9369 0.040 Uiso 1 1 calc R . .
C10 C 0.4208(3) 0.6439(3) 0.7655(3) 0.0313(9) Uani 1 1 d . . .
H10A H 0.4854 0.6016 0.7928 0.038 Uiso 1 1 calc R . .
H10B H 0.4561 0.7042 0.7371 0.038 Uiso 1 1 calc R . .
C11 C 0.1407(3) 0.5996(3) 0.5851(4) 0.0448(11) Uani 1 1 d . . .
H11A H 0.0594 0.5916 0.6090 0.067 Uiso 1 1 calc R . .
H11B H 0.1548 0.5598 0.5163 0.067 Uiso 1 1 calc R . .
H11C H 0.1548 0.6671 0.5659 0.067 Uiso 1 1 calc R . .
C12 C 0.2697(3) 0.5799(3) 0.9002(3) 0.0377(10) Uani 1 1 d . . .
H12A H 0.2364 0.5822 0.9794 0.045 Uiso 1 1 calc R . .
H12B H 0.3085 0.5176 0.8858 0.045 Uiso 1 1 calc R . .
C13 C 0.1597(3) 0.7605(3) 0.9281(4) 0.0512(12) Uani 1 1 d . . .
H13A H 0.2051 0.8138 0.9617 0.077 Uiso 1 1 calc R . .
H13B H 0.1477 0.7116 0.9882 0.077 Uiso 1 1 calc R . .
H13C H 0.0837 0.7842 0.8993 0.077 Uiso 1 1 calc R . .
C14 C 0.2332(4) 0.7920(3) 0.7299(4) 0.0478(11) Uani 1 1 d . . .
H14A H 0.2788 0.7668 0.6652 0.072 Uiso 1 1 calc R . .
H14B H 0.2709 0.8499 0.7612 0.072 Uiso 1 1 calc R . .
H14C H 0.1539 0.8076 0.7017 0.072 Uiso 1 1 calc R . .
C15 C 0.5739(3) 0.6326(2) 0.5001(3) 0.0279(9) Uani 1 1 d . . .
H15 H 0.5514 0.6812 0.5598 0.034 Uiso 1 1 calc R . .
C16 C 0.4936(3) 0.6501(3) 0.3941(3) 0.0278(9) Uani 1 1 d . . .
C17 C 0.4048(3) 0.7186(3) 0.4000(4) 0.0334(9) Uani 1 1 d . . .
H17 H 0.3989 0.7571 0.4681 0.040 Uiso 1 1 calc R . .
C18 C 0.3255(3) 0.7312(3) 0.3089(4) 0.0463(11) Uani 1 1 d . . .
H18 H 0.2637 0.7764 0.3156 0.056 Uiso 1 1 calc R . .
C19 C 0.3359(4) 0.6782(3) 0.2084(4) 0.0568(13) Uani 1 1 d . . .
H19 H 0.2824 0.6880 0.1449 0.068 Uiso 1 1 calc R . .
C20 C 0.4235(4) 0.6110(3) 0.1992(4) 0.0501(12) Uani 1 1 d . . .
H20 H 0.4303 0.5743 0.1297 0.060 Uiso 1 1 calc R . .
C21 C 0.5020(3) 0.5973(3) 0.2921(3) 0.0364(10) Uani 1 1 d . . .
H21 H 0.5623 0.5508 0.2855 0.044 Uiso 1 1 calc R . .
C22 C 0.7027(3) 0.6495(3) 0.4775(3) 0.0297(9) Uani 1 1 d . . .
H22 H 0.7483 0.6466 0.5530 0.036 Uiso 1 1 calc R . .
C23 C 0.8528(3) 0.6278(2) 0.3572(3) 0.0287(9) Uani 1 1 d . . .
H23 H 0.9144 0.6260 0.4206 0.034 Uiso 1 1 calc R . .
C24 C 0.8112(3) 0.7321(3) 0.3389(3) 0.0310(9) Uani 1 1 d . . .
H24 H 0.7771 0.7393 0.2582 0.037 Uiso 1 1 calc R . .
C25 C 0.8983(3) 0.5806(3) 0.2502(3) 0.0323(9) Uani 1 1 d . . .
C26 C 0.8255(4) 0.5592(3) 0.1560(4) 0.0420(11) Uani 1 1 d . . .
H26 H 0.7440 0.5718 0.1608 0.050 Uiso 1 1 calc R . .
C27 C 0.8693(4) 0.5193(3) 0.0534(4) 0.0541(12) Uani 1 1 d . . .
H27 H 0.8186 0.5054 -0.0113 0.065 Uiso 1 1 calc R . .
C28 C 0.9889(4) 0.5003(3) 0.0482(4) 0.0564(13) Uani 1 1 d . . .
H28 H 1.0202 0.4736 -0.0208 0.068 Uiso 1 1 calc R . .
C29 C 1.0605(4) 0.5197(3) 0.1407(4) 0.0553(13) Uani 1 1 d . . .
H29 H 1.1416 0.5053 0.1368 0.066 Uiso 1 1 calc R . .
C30 C 1.0163(3) 0.5606(3) 0.2419(4) 0.0433(11) Uani 1 1 d . . .
H30 H 1.0678 0.5748 0.3058 0.052 Uiso 1 1 calc R . .
C31 C 0.9077(3) 0.8045(3) 0.3572(3) 0.0309(9) Uani 1 1 d . . .
C32 C 0.9686(3) 0.8381(3) 0.2614(4) 0.0462(11) Uani 1 1 d . . .
H32 H 0.9448 0.8199 0.1845 0.055 Uiso 1 1 calc R . .
C33 C 1.0642(4) 0.8984(3) 0.2783(5) 0.0566(14) Uani 1 1 d . . .
H33 H 1.1062 0.9203 0.2126 0.068 Uiso 1 1 calc R . .
C34 C 1.0985(3) 0.9263(3) 0.3872(5) 0.0561(13) Uani 1 1 d . . .
H34 H 1.1640 0.9675 0.3975 0.067 Uiso 1 1 calc R . .
C35 C 1.0386(4) 0.8950(3) 0.4824(5) 0.0522(12) Uani 1 1 d . . .
H35 H 1.0623 0.9149 0.5587 0.063 Uiso 1 1 calc R . .
C36 C 0.9427(3) 0.8340(3) 0.4671(4) 0.0411(10) Uani 1 1 d . . .
H36 H 0.9012 0.8126 0.5333 0.049 Uiso 1 1 calc R . .
Cl1 Cl 0.6317(3) 0.7869(3) 1.0275(3) 0.0992(12) Uani 0.647(4) 1 d PDU A 1
Cl2 Cl 0.8723(3) 0.7077(4) 0.7642(3) 0.0890(15) Uani 0.647(4) 1 d PDU A 1
C37 C 0.7616(7) 0.7714(8) 0.9504(7) 0.093(2) Uani 0.647(4) 1 d PDU A 1
H37A H 0.7976 0.8349 0.9363 0.111 Uiso 0.647(4) 1 calc PR A 1
H37B H 0.8175 0.7330 0.9983 0.111 Uiso 0.647(4) 1 calc PR A 1
C38 C 0.7392(7) 0.7212(10) 0.8339(10) 0.087(2) Uani 0.647(4) 1 d PDU A 1
H38A H 0.6848 0.7597 0.7845 0.104 Uiso 0.647(4) 1 calc PR A 1
H38B H 0.7032 0.6576 0.8469 0.104 Uiso 0.647(4) 1 calc PR A 1
Cl1B Cl 0.7321(13) 0.8219(10) 1.0210(10) 0.109(4) Uani 0.150(4) 1 d PDU B 2
Cl2B Cl 0.8594(16) 0.7630(14) 0.7585(19) 0.130(6) Uani 0.150(4) 1 d PDU B 2
C37B C 0.675(2) 0.769(2) 0.8948(15) 0.095(3) Uani 0.150(4) 1 d PDU B 2
H37C H 0.6956 0.6996 0.8927 0.114 Uiso 0.150(4) 1 calc PR B 2
H37D H 0.5892 0.7753 0.8906 0.114 Uiso 0.150(4) 1 calc PR B 2
C38B C 0.7323(16) 0.8226(15) 0.7932(14) 0.105(5) Uani 0.150(4) 1 d PDU B 2
H38C H 0.7503 0.8894 0.8167 0.126 Uiso 0.150(4) 1 calc PR B 2
H38D H 0.6781 0.8242 0.7246 0.126 Uiso 0.150(4) 1 calc PR B 2
Cl1C Cl 0.5996(12) 0.8304(10) 0.9864(12) 0.124(4) Uani 0.203(5) 1 d PDU C 3
Cl2C Cl 0.8587(16) 0.6882(17) 0.7967(17) 0.138(6) Uani 0.203(5) 1 d PDU C 3
C37C C 0.710(2) 0.8151(17) 0.886(2) 0.094(3) Uani 0.203(5) 1 d PDU C 3
H37E H 0.6919 0.8559 0.8166 0.113 Uiso 0.203(5) 1 calc PR C 3
H37F H 0.7844 0.8378 0.9210 0.113 Uiso 0.203(5) 1 calc PR C 3
C38C C 0.724(2) 0.722(2) 0.849(4) 0.090(3) Uani 0.203(5) 1 d PDU C 3
H38E H 0.6645 0.7091 0.7862 0.108 Uiso 0.203(5) 1 calc PR C 3
H38F H 0.7055 0.6789 0.9150 0.108 Uiso 0.203(5) 1 calc PR C 3

loop_
_atom_site_aniso_label
_atom_site_aniso_U_11
_atom_site_aniso_U_22
_atom_site_aniso_U_33
_atom_site_aniso_U_23
_atom_site_aniso_U_13
_atom_site_aniso_U_12
B1 0.026(2) 0.034(3) 0.029(3) 0.001(2) 0.0046(19) 0.003(2)
N1 0.0293(15) 0.0220(16) 0.0283(17) 0.0014(16) 0.0022(14) -0.0016(14)
O1 0.0297(13) 0.0342(15) 0.0367(15) 0.0053(14) 0.0038(12) 0.0069(12)
O2 0.0557(17) 0.056(2) 0.0403(18) 0.0097(16) -0.0046(15) 0.0137(16)
O3 0.0660(18) 0.0304(16) 0.0389(17) -0.0103(15) 0.0070(15) -0.0033(14)
O4 0.0382(14) 0.0237(14) 0.0374(16) -0.0011(13) 0.0094(12) 0.0043(12)
O5 0.0277(12) 0.0252(14) 0.0376(16) -0.0028(13) 0.0076(11) -0.0016(12)
O6 0.0291(13) 0.0240(14) 0.0488(17) -0.0001(13) 0.0122(12) -0.0023(12)
C1 0.042(2) 0.039(2) 0.030(2) 0.001(2) 0.004(2) 0.016(2)
C2 0.040(2) 0.024(2) 0.032(2) 0.0025(19) 0.0084(18) 0.0036(18)
C3 0.036(2) 0.026(2) 0.033(2) -0.0048(19) -0.0010(18) -0.0039(18)
C4 0.046(3) 0.022(2) 0.036(2) 0.003(2) 0.011(2) 0.000(2)
C5 0.0269(17) 0.021(2) 0.033(2) -0.0027(18) 0.0018(17) 0.0002(17)
C6 0.0245(18) 0.029(2) 0.040(2) -0.003(2) 0.0017(17) -0.0031(17)
C7 0.0300(19) 0.041(2) 0.034(2) -0.003(2) 0.0061(18) 0.0006(19)
C8 0.036(2) 0.038(2) 0.036(2) -0.005(2) 0.0004(19) 0.0077(19)
C9 0.034(2) 0.038(2) 0.028(2) -0.007(2) -0.0004(18) 0.0055(19)
C10 0.0265(18) 0.029(2) 0.039(2) -0.0035(19) 0.0015(17) 0.0006(17)
C11 0.031(2) 0.059(3) 0.044(3) -0.010(2) -0.0028(19) -0.001(2)
C12 0.045(2) 0.037(2) 0.031(2) 0.001(2) 0.0093(19) 0.007(2)
C13 0.046(2) 0.061(3) 0.048(3) -0.014(2) 0.003(2) 0.019(2)
C14 0.055(3) 0.034(3) 0.054(3) -0.002(2) 0.004(2) 0.010(2)
C15 0.0294(18) 0.024(2) 0.030(2) -0.0059(18) 0.0036(18) -0.0009(16)
C16 0.0263(18) 0.024(2) 0.033(2) 0.0084(19) 0.0039(17) -0.0045(17)
C17 0.0295(19) 0.027(2) 0.044(2) 0.007(2) 0.0045(19) -0.0021(18)
C18 0.035(2) 0.043(3) 0.061(3) 0.015(3) -0.002(2) 0.005(2)
C19 0.059(3) 0.060(3) 0.050(3) 0.008(3) -0.022(3) 0.004(3)
C20 0.053(3) 0.053(3) 0.044(3) 0.002(2) -0.007(2) -0.003(2)
C21 0.036(2) 0.037(2) 0.036(2) 0.003(2) 0.0025(19) -0.003(2)
C22 0.0296(19) 0.027(2) 0.032(2) -0.0010(19) 0.0054(17) -0.0011(17)
C23 0.0221(17) 0.028(2) 0.036(2) 0.0023(18) 0.0055(17) -0.0014(17)
C24 0.0267(18) 0.032(2) 0.034(2) -0.0002(19) 0.0031(17) -0.0011(18)
C25 0.036(2) 0.025(2) 0.036(2) 0.003(2) 0.0096(19) -0.0034(19)
C26 0.045(2) 0.036(3) 0.046(3) -0.006(2) 0.014(2) -0.004(2)
C27 0.070(3) 0.050(3) 0.043(3) -0.011(3) 0.009(2) -0.011(3)
C28 0.072(3) 0.051(3) 0.048(3) -0.010(3) 0.029(3) -0.007(3)
C29 0.047(3) 0.056(3) 0.063(3) 0.007(3) 0.022(3) 0.006(2)
C30 0.041(2) 0.048(3) 0.042(3) -0.002(2) 0.017(2) 0.002(2)
C31 0.0233(18) 0.031(2) 0.039(3) 0.005(2) 0.0014(18) 0.0052(17)
C32 0.036(2) 0.047(3) 0.056(3) 0.010(2) 0.010(2) 0.001(2)
C33 0.036(2) 0.046(3) 0.088(4) 0.014(3) 0.024(3) -0.006(2)
C34 0.028(2) 0.041(3) 0.100(4) -0.001(3) 0.000(3) -0.008(2)
C35 0.040(2) 0.041(3) 0.076(4) -0.008(3) -0.013(3) -0.005(2)
C36 0.042(2) 0.031(2) 0.050(3) 0.003(2) 0.002(2) -0.002(2)
Cl1 0.089(2) 0.130(3) 0.078(2) -0.0205(19) 0.0050(16) 0.005(2)
Cl2 0.0500(14) 0.159(4) 0.0581(18) 0.004(2) -0.0057(13) -0.002(2)
C37 0.087(4) 0.094(5) 0.096(5) -0.003(4) -0.010(4) -0.006(4)
C38 0.073(4) 0.095(4) 0.092(5) 0.001(4) 0.002(4) -0.001(4)
Cl1B 0.120(7) 0.107(6) 0.099(6) -0.026(5) -0.002(6) -0.007(6)
Cl2B 0.126(8) 0.130(9) 0.133(9) 0.009(7) 0.008(7) -0.014(7)
C37B 0.090(5) 0.100(5) 0.096(5) -0.005(5) -0.003(5) -0.006(5)
C38B 0.104(7) 0.106(7) 0.106(7) 0.000(7) 0.001(7) -0.006(7)
Cl1C 0.128(7) 0.112(7) 0.131(7) -0.034(6) -0.011(6) -0.013(6)
Cl2C 0.115(8) 0.158(8) 0.141(9) 0.028(7) -0.008(6) 0.016(6)
C37C 0.091(5) 0.097(5) 0.093(5) 0.001(5) -0.001(5) -0.007(5)
C38C 0.083(5) 0.094(5) 0.093(6) -0.001(5) -0.004(5) -0.005(5)

loop_
_atom_type_symbol
_atom_type_description
_atom_type_scat_dispersion_real
_atom_type_scat_dispersion_imag
_atom_type_scat_source
C C 0.0033 0.0016 'International Tables Vol C Tables 4.2.6.8 and 6.1.1.4'
H H 0.0000 0.0000 'International Tables Vol C Tables 4.2.6.8 and 6.1.1.4'
B B 0.0013 0.0007 'International Tables Vol C Tables 4.2.6.8 and 6.1.1.4'
N N 0.0061 0.0033 'International Tables Vol C Tables 4.2.6.8 and 6.1.1.4'
O O 0.0106 0.0060 'International Tables Vol C Tables 4.2.6.8 and 6.1.1.4'
Cl Cl 0.1484 0.1585 'International Tables Vol C Tables 4.2.6.8 and 6.1.1.4'

loop_
_exptl_crystal_face_index_h
_exptl_crystal_face_index_k
_exptl_crystal_face_index_l
_exptl_crystal_face_perp_dist
1.00 0.00 0.00 0.0630
-1.00 0.00 0.00 0.0350
0.00 -1.00 0.00 0.1270
0.00 1.00 0.00 0.1220
0.00 0.00 1.00 0.0360
0.00 0.00 -1.00 0.0130

loop_
_geom_angle_atom_site_label_1
_geom_angle_atom_site_label_2
_geom_angle_atom_site_label_3
_geom_angle
O1 B1 O4 110.3(3)
O1 B1 C15 113.2(3)
O4 B1 C15 113.9(3)
O1 B1 N1 102.1(3)
O4 B1 N1 99.4(3)
C15 B1 N1 116.6(3)
C3 N1 C2 111.5(3)
C3 N1 C5 112.4(3)
C2 N1 C5 113.5(3)
C3 N1 B1 101.3(2)
C2 N1 B1 99.2(3)
C5 N1 B1 117.7(3)
C1 O1 B1 112.1(3)
C4 O4 B1 113.4(3)
C22 O5 C23 103.6(2)
C24 O6 C22 107.7(2)
O2 C1 O1 123.6(4)
O2 C1 C2 126.1(4)
O1 C1 C2 110.3(3)
C1 C2 N1 106.4(3)
C1 C2 H2A 110.5
N1 C2 H2A 110.5
C1 C2 H2B 110.5
N1 C2 H2B 110.5
H2A C2 H2B 108.6
N1 C3 C4 105.2(3)
N1 C3 H3A 110.7
C4 C3 H3A 110.7
N1 C3 H3B 110.7
C4 C3 H3B 110.7
H3A C3 H3B 108.8
O3 C4 O4 124.5(4)
O3 C4 C3 125.1(4)
O4 C4 C3 110.4(3)
N1 C5 C6 112.5(3)
N1 C5 C10 111.8(3)
C6 C5 C10 114.6(3)
N1 C5 H5 105.7
C6 C5 H5 105.7
C10 C5 H5 105.7
C11 C6 C7 111.0(3)
C11 C6 C5 112.5(3)
C7 C6 C5 111.3(3)
C11 C6 H6 107.3
C7 C6 H6 107.3
C5 C6 H6 107.3
C12 C7 C6 109.5(3)
C12 C7 C8 87.3(3)
C6 C7 C8 114.8(3)
C12 C7 H7 114.1
C6 C7 H7 114.1
C8 C7 H7 114.1
C14 C8 C13 107.6(3)
C14 C8 C7 122.6(3)
C13 C8 C7 110.6(3)
C14 C8 C9 118.4(3)
C13 C8 C9 111.8(3)
C7 C8 C9 84.3(3)
C12 C9 C10 110.1(3)
C12 C9 C8 87.5(3)
C10 C9 C8 110.6(3)
C12 C9 H9 115.2
C10 C9 H9 115.2
C8 C9 H9 115.2
C9 C10 C5 113.7(3)
C9 C10 H10A 108.8
C5 C10 H10A 108.8
C9 C10 H10B 108.8
C5 C10 H10B 108.8
H10A C10 H10B 107.7
C6 C11 H11A 109.5
C6 C11 H11B 109.5
H11A C11 H11B 109.5
C6 C11 H11C 109.5
H11A C11 H11C 109.5
H11B C11 H11C 109.5
C9 C12 C7 86.8(3)
C9 C12 H12A 114.2
C7 C12 H12A 114.2
C9 C12 H12B 114.2
C7 C12 H12B 114.2
H12A C12 H12B 111.4
C8 C13 H13A 109.5
C8 C13 H13B 109.5
H13A C13 H13B 109.5
C8 C13 H13C 109.5
H13A C13 H13C 109.5
H13B C13 H13C 109.5
C8 C14 H14A 109.5
C8 C14 H14B 109.5
H14A C14 H14B 109.5
C8 C14 H14C 109.5
H14A C14 H14C 109.5
H14B C14 H14C 109.5
C22 C15 C16 114.1(3)
C22 C15 B1 110.7(3)
C16 C15 B1 113.4(3)
C22 C15 H15 106.0
C16 C15 H15 106.0
B1 C15 H15 106.0
C21 C16 C17 117.9(3)
C21 C16 C15 122.3(3)
C17 C16 C15 119.8(3)
C18 C17 C16 121.2(4)
C18 C17 H17 119.4
C16 C17 H17 119.4
C17 C18 C19 119.8(4)
C17 C18 H18 120.1
C19 C18 H18 120.1
C18 C19 C20 120.4(4)
C18 C19 H19 119.8
C20 C19 H19 119.8
C19 C20 C21 119.6(4)
C19 C20 H20 120.2
C21 C20 H20 120.2
C16 C21 C20 121.1(4)
C16 C21 H21 119.5
C20 C21 H21 119.5
O5 C22 O6 104.9(3)
O5 C22 C15 112.4(3)
O6 C22 C15 110.6(3)
O5 C22 H22 109.6
O6 C22 H22 109.6
C15 C22 H22 109.6
O5 C23 C25 111.9(3)
O5 C23 C24 101.9(2)
C25 C23 C24 114.5(3)
O5 C23 H23 109.4
C25 C23 H23 109.4
C24 C23 H23 109.4
O6 C24 C31 112.3(3)
O6 C24 C23 103.3(3)
C31 C24 C23 112.9(3)
O6 C24 H24 109.4
C31 C24 H24 109.4
C23 C24 H24 109.4
C30 C25 C26 118.4(4)
C30 C25 C23 120.2(4)
C26 C25 C23 121.4(3)
C25 C26 C27 121.3(4)
C25 C26 H26 119.3
C27 C26 H26 119.3
C26 C27 C28 118.6(4)
C26 C27 H27 120.7
C28 C27 H27 120.7
C29 C28 C27 120.4(4)
C29 C28 H28 119.8
C27 C28 H28 119.8
C28 C29 C30 120.5(4)
C28 C29 H29 119.8
C30 C29 H29 119.8
C25 C30 C29 120.7(4)
C25 C30 H30 119.6
C29 C30 H30 119.6
C36 C31 C32 118.6(4)
C36 C31 C24 121.7(3)
C32 C31 C24 119.6(4)
C31 C32 C33 120.0(4)
C31 C32 H32 120.0
C33 C32 H32 120.0
C34 C33 C32 120.8(4)
C34 C33 H33 119.6
C32 C33 H33 119.6
C33 C34 C35 120.1(4)
C33 C34 H34 120.0
C35 C34 H34 120.0
C34 C35 C36 119.9(5)
C34 C35 H35 120.1
C36 C35 H35 120.1
C31 C36 C35 120.6(4)
C31 C36 H36 119.7
C35 C36 H36 119.7
C38 C37 Cl1 111.6(6)
C38 C37 H37A 109.3
Cl1 C37 H37A 109.3
C38 C37 H37B 109.3
Cl1 C37 H37B 109.3
H37A C37 H37B 108.0
C37 C38 Cl2 108.5(6)
C37 C38 H38A 110.0
Cl2 C38 H38A 110.0
C37 C38 H38B 110.0
Cl2 C38 H38B 110.0
H38A C38 H38B 108.4
C38B C37B Cl1B 105.2(11)
C38B C37B H37C 110.7
Cl1B C37B H37C 110.7
C38B C37B H37D 110.7
Cl1B C37B H37D 110.7
H37C C37B H37D 108.8
C37B C38B Cl2B 108.1(11)
C37B C38B H38C 110.1
Cl2B C38B H38C 110.1
C37B C38B H38D 110.1
Cl2B C38B H38D 110.1
H38C C38B H38D 108.4
C38C C37C Cl1C 114.2(13)
C38C C37C H37E 108.7
Cl1C C37C H37E 108.7
C38C C37C H37F 108.7
Cl1C C37C H37F 108.7
H37E C37C H37F 107.6
C37C C38C Cl2C 118.2(15)
C37C C38C H38E 107.8
Cl2C C38C H38E 107.8
C37C C38C H38F 107.8
Cl2C C38C H38F 107.8
H38E C38C H38F 107.1

loop_
_geom_bond_atom_site_label_1
_geom_bond_atom_site_label_2
_geom_bond_distance
B1 O1 1.468(5)
B1 O4 1.481(5)
B1 C15 1.613(6)
B1 N1 1.671(5)
N1 C3 1.496(4)
N1 C2 1.508(4)
N1 C5 1.532(4)
O1 C1 1.347(4)
O2 C1 1.199(4)
O3 C4 1.208(4)
O4 C4 1.326(4)
O5 C22 1.421(4)
O5 C23 1.433(4)
O6 C24 1.440(4)
O6 C22 1.453(4)
C1 C2 1.507(5)
C2 H2A 0.9900
C2 H2B 0.9900
C3 C4 1.517(5)
C3 H3A 0.9900
C3 H3B 0.9900
C5 C6 1.561(4)
C5 C10 1.566(5)
C5 H5 1.0000
C6 C11 1.533(5)
C6 C7 1.538(5)
C6 H6 1.0000
C7 C12 1.532(5)
C7 C8 1.561(6)
C7 H7 1.0000
C8 C14 1.528(6)
C8 C13 1.537(5)
C8 C9 1.565(5)
C9 C12 1.522(5)
C9 C10 1.533(5)
C9 H9 1.0000
C10 H10A 0.9900
C10 H10B 0.9900
C11 H11A 0.9800
C11 H11B 0.9800
C11 H11C 0.9800
C12 H12A 0.9900
C12 H12B 0.9900
C13 H13A 0.9800
C13 H13B 0.9800
C13 H13C 0.9800
C14 H14A 0.9800
C14 H14B 0.9800
C14 H14C 0.9800
C15 C22 1.519(5)
C15 C16 1.525(5)
C15 H15 1.0000
C16 C21 1.385(5)
C16 C17 1.396(5)
C17 C18 1.378(5)
C17 H17 0.9500
C18 C19 1.374(6)
C18 H18 0.9500
C19 C20 1.376(6)
C19 H19 0.9500
C20 C21 1.389(5)
C20 H20 0.9500
C21 H21 0.9500
C22 H22 1.0000
C23 C25 1.493(5)
C23 C24 1.543(5)
C23 H23 1.0000
C24 C31 1.506(5)
C24 H24 1.0000
C25 C30 1.383(5)
C25 C26 1.381(5)
C26 C27 1.402(5)
C26 H26 0.9500
C27 C28 1.395(6)
C27 H27 0.9500
C28 C29 1.351(6)
C28 H28 0.9500
C29 C30 1.396(5)
C29 H29 0.9500
C30 H30 0.9500
C31 C36 1.374(5)
C31 C32 1.393(5)
C32 C33 1.388(6)
C32 H32 0.9500
C33 C34 1.355(7)
C33 H33 0.9500
C34 C35 1.370(6)
C34 H34 0.9500
C35 C36 1.396(5)
C35 H35 0.9500
C36 H36 0.9500
Cl1 C37 1.756(7)
Cl2 C38 1.743(6)
C37 C38 1.524(7)
C37 H37A 0.9900
C37 H37B 0.9900
C38 H38A 0.9900
C38 H38B 0.9900
Cl1B C37B 1.736(10)
Cl2B C38B 1.727(9)
C37B C38B 1.539(10)
C37B H37C 0.9900
C37B H37D 0.9900
C38B H38C 0.9900
C38B H38D 0.9900
Cl1C C37C 1.737(9)
Cl2C C38C 1.728(9)
C37C C38C 1.380(18)
C37C H37E 0.9900
C37C H37F 0.9900
C38C H38E 0.9900
C38C H38F 0.9900

loop_
_geom_torsion_atom_site_label_1
_geom_torsion_atom_site_label_2
_geom_torsion_atom_site_label_3
_geom_torsion_atom_site_label_4
_geom_torsion
O1 B1 N1 C3 -143.9(3)
O4 B1 N1 C3 -30.7(3)
C15 B1 N1 C3 92.1(4)
O1 B1 N1 C2 -29.7(3)
O4 B1 N1 C2 83.6(3)
C15 B1 N1 C2 -153.7(3)
O1 B1 N1 C5 93.1(3)
O4 B1 N1 C5 -153.6(3)
C15 B1 N1 C5 -30.8(4)
O4 B1 O1 C1 -83.8(3)
C15 B1 O1 C1 147.3(3)
N1 B1 O1 C1 21.1(4)
O1 B1 O4 C4 130.4(3)
C15 B1 O4 C4 -101.0(4)
N1 B1 O4 C4 23.7(4)
B1 O1 C1 O2 179.1(4)
B1 O1 C1 C2 -3.3(4)
O2 C1 C2 N1 159.1(4)
O1 C1 C2 N1 -18.3(4)
C3 N1 C2 C1 134.5(3)
C5 N1 C2 C1 -97.4(3)
B1 N1 C2 C1 28.4(3)
C2 N1 C3 C4 -76.8(3)
C5 N1 C3 C4 154.4(3)
B1 N1 C3 C4 27.9(3)
B1 O4 C4 O3 172.0(3)
B1 O4 C4 C3 -7.0(4)
N1 C3 C4 O3 165.4(3)
N1 C3 C4 O4 -15.5(4)
C3 N1 C5 C6 51.2(4)
C2 N1 C5 C6 -76.5(3)
B1 N1 C5 C6 168.3(3)
C3 N1 C5 C10 -178.1(3)
C2 N1 C5 C10 54.2(3)
B1 N1 C5 C10 -61.0(4)
N1 C5 C6 C11 -98.0(4)
C10 C5 C6 C11 132.8(3)
N1 C5 C6 C7 136.7(3)
C10 C5 C6 C7 7.5(4)
C11 C6 C7 C12 -179.7(3)
C5 C6 C7 C12 -53.6(4)
C11 C6 C7 C8 -83.5(4)
C5 C6 C7 C8 42.7(4)
C12 C7 C8 C14 147.8(3)
C6 C7 C8 C14 37.5(5)
C12 C7 C8 C13 -83.6(3)
C6 C7 C8 C13 166.1(3)
C12 C7 C8 C9 27.5(3)
C6 C7 C8 C9 -82.8(3)
C14 C8 C9 C12 -151.9(3)
C13 C8 C9 C12 82.2(4)
C7 C8 C9 C12 -27.7(3)
C14 C8 C9 C10 -41.3(5)
C13 C8 C9 C10 -167.2(3)
C7 C8 C9 C10 82.9(3)
C12 C9 C10 C5 47.8(4)
C8 C9 C10 C5 -47.2(4)
N1 C5 C10 C9 -134.5(3)
C6 C5 C10 C9 -4.9(4)
C10 C9 C12 C7 -82.9(3)
C8 C9 C12 C7 28.2(3)
C6 C7 C12 C9 87.2(3)
C8 C7 C12 C9 -28.3(3)
O1 B1 C15 C22 50.4(4)
O4 B1 C15 C22 -76.6(4)
N1 B1 C15 C22 168.5(3)
O1 B1 C15 C16 -179.8(3)
O4 B1 C15 C16 53.1(4)
N1 B1 C15 C16 -61.8(4)
C22 C15 C16 C21 62.0(4)
B1 C15 C16 C21 -66.0(4)
C22 C15 C16 C17 -121.0(3)
B1 C15 C16 C17 111.0(4)
C21 C16 C17 C18 2.0(5)
C15 C16 C17 C18 -175.2(3)
C16 C17 C18 C19 -2.4(6)
C17 C18 C19 C20 1.5(7)
C18 C19 C20 C21 -0.3(7)
C17 C16 C21 C20 -0.8(5)
C15 C16 C21 C20 176.3(3)
C19 C20 C21 C16 0.0(6)
C23 O5 C22 O6 40.5(3)
C23 O5 C22 C15 160.7(3)
C24 O6 C22 O5 -21.4(3)
C24 O6 C22 C15 -142.7(3)
C16 C15 C22 O5 -66.5(4)
B1 C15 C22 O5 62.8(4)
C16 C15 C22 O6 50.3(4)
B1 C15 C22 O6 179.7(3)
C22 O5 C23 C25 -165.3(3)
C22 O5 C23 C24 -42.4(3)
C22 O6 C24 C31 -126.7(3)
C22 O6 C24 C23 -4.7(3)
O5 C23 C24 O6 28.7(3)
C25 C23 C24 O6 149.8(3)
O5 C23 C24 C31 150.2(3)
C25 C23 C24 C31 -88.7(4)
O5 C23 C25 C30 -134.5(4)
C24 C23 C25 C30 110.1(4)
O5 C23 C25 C26 48.0(5)
C24 C23 C25 C26 -67.4(4)
C30 C25 C26 C27 -0.8(6)
C23 C25 C26 C27 176.8(4)
C25 C26 C27 C28 0.7(6)
C26 C27 C28 C29 0.4(7)
C27 C28 C29 C30 -1.2(7)
C26 C25 C30 C29 -0.1(6)
C23 C25 C30 C29 -177.7(4)
C28 C29 C30 C25 1.1(7)
O6 C24 C31 C36 35.8(5)
C23 C24 C31 C36 -80.5(4)
O6 C24 C31 C32 -148.4(3)
C23 C24 C31 C32 95.4(4)
C36 C31 C32 C33 1.5(6)
C24 C31 C32 C33 -174.5(4)
C31 C32 C33 C34 -1.0(6)
C32 C33 C34 C35 0.0(7)
C33 C34 C35 C36 0.4(6)
C32 C31 C36 C35 -1.2(5)
C24 C31 C36 C35 174.7(3)
C34 C35 C36 C31 0.2(6)
Cl1 C37 C38 Cl2 -179.4(7)
Cl1B C37B C38B Cl2B 90.9(19)
Cl1C C37C C38C Cl2C -155(3)
